data_7708017
loop_
_publ_author_name
'Xu, Tong'
'Li, Jiantang'
'Jia, Mingwei'
'Li, Guanghua'
'Liu, Yunling'

_publ_section_title
;
 Contiguous layer based metal-organic framework with conjugated
 \p-electron ligand for high iodine capture.
;
_journal_issue 37
_journal_name_full 'Dalton transactions (Cambridge, England : 2003)'
_journal_page_first 13096
_journal_page_last 13102
_journal_paper_doi 10.1039/d1dt00947h
_journal_volume 50
_journal_year 2021
_chemical_formula_moiety 'C21 H17 Cu3 N12 O4, N O3, 3[H2O], 3[C3H7NO]'
_chemical_formula_sum 'C30 H44 Cu3 N16 O13'
_chemical_formula_weight 1027.43
_space_group_crystal_system monoclinic
_space_group_IT_number 12
_space_group_name_Hall '-C 2y'
_space_group_name_H-M_alt 'C 1 2/m 1'
_atom_sites_solution_hydrogens geom
_audit_creation_date 2021-08-06
_audit_creation_method
;
Olex2 1.5-dev
(compiled 2021.06.29 svn.r12e2184c for OlexSys, GUI svn.r6225)
;
_audit_update_record
;
2021-08-10 deposited with the CCDC.	2021-08-10 downloaded from the CCDC.
;
_cell_angle_alpha 90
_cell_angle_beta 113.054(2)
_cell_angle_gamma 90
_cell_formula_units_Z 8
_cell_length_a 19.7115(10)
_cell_length_b 26.1902(12)
_cell_length_c 20.0351(11)
_cell_measurement_reflns_used 60767
_cell_measurement_temperature 173(2)
_cell_measurement_theta_max 30.555
_cell_measurement_theta_min 2.192
_cell_volume 9517.0(8)
_computing_data_collection 'Rigaku D/max-2550 diffractometer'
_computing_molecular_graphics 'Olex2 1.5-dev (Dolomanov et al., 2009)'
_computing_publication_material 'Olex2 1.5-dev (Dolomanov et al., 2009)'
_computing_structure_refinement 'SHELXL 2018/3 (Sheldrick, 2015)'
_computing_structure_solution 'SHELXL-2016/6 (Sheldrick, 2016)'
_diffrn_ambient_temperature 173.02
_diffrn_detector_area_resol_mean 100cm
_diffrn_measured_fraction_theta_full 0.996
_diffrn_measured_fraction_theta_max 0.996
_diffrn_measurement_device_type 'CCD area detector'
_diffrn_measurement_method 'phi and omega scans'
_diffrn_radiation_type MoK\a
_diffrn_radiation_wavelength 0.71073
_diffrn_reflns_av_R_equivalents 0.0304
_diffrn_reflns_av_unetI/netI 0.0276
_diffrn_reflns_Laue_measured_fraction_full 0.996
_diffrn_reflns_Laue_measured_fraction_max 0.996
_diffrn_reflns_limit_h_max 28
_diffrn_reflns_limit_h_min -28
_diffrn_reflns_limit_k_max 35
_diffrn_reflns_limit_k_min -37
_diffrn_reflns_limit_l_max 28
_diffrn_reflns_limit_l_min -28
_diffrn_reflns_number 61434
_diffrn_reflns_point_group_measured_fraction_full 0.996
_diffrn_reflns_point_group_measured_fraction_max 0.996
_diffrn_reflns_theta_full 25.242
_diffrn_reflns_theta_max 30.555
_diffrn_reflns_theta_min 2.192
_exptl_absorpt_coefficient_mu 1.399
_exptl_absorpt_correction_T_max 0.8042
_exptl_absorpt_correction_T_min 0.7512
_exptl_absorpt_correction_type empirical
_exptl_absorpt_process_details SADABS
_exptl_crystal_colour blue
_exptl_crystal_colour_primary blue
_exptl_crystal_density_diffrn 1.434
_exptl_crystal_description block
_exptl_crystal_F_000 4216
_exptl_crystal_size_max 0.21
_exptl_crystal_size_mid 0.17
_exptl_crystal_size_min 0.16
_refine_diff_density_max 1.330
_refine_diff_density_min -0.706
_refine_diff_density_rms 0.120
_refine_ls_extinction_method none
_refine_ls_goodness_of_fit_ref 1.119
_refine_ls_hydrogen_treatment constr
_refine_ls_matrix_type full
_refine_ls_number_parameters 398
_refine_ls_number_reflns 14851
_refine_ls_number_restraints 2
_refine_ls_restrained_S_all 1.119
_refine_ls_R_factor_all 0.0536
_refine_ls_R_factor_gt 0.0474
_refine_ls_shift/su_max 0.001
_refine_ls_shift/su_mean 0.000
_refine_ls_structure_factor_coef Fsqd
_refine_ls_weighting_details 'w=1/[\s^2^(Fo^2^)+(0.0795P)^2^+47.2360P] where P=(Fo^2^+2Fc^2^)/3'
_refine_ls_weighting_scheme calc
_refine_ls_wR_factor_gt 0.1736
_refine_ls_wR_factor_ref 0.1778
_reflns_Friedel_coverage 0.000
_reflns_number_gt 12382
_reflns_number_total 14851
_reflns_threshold_expression 'I > 2\s(I)'
_cod_data_source_file d1dt00947h2.cif
_cod_data_source_block compound1
_cod_depositor_comments 'Adding full bibliography for 7708017.cif.'
_cod_database_code 7708017
_shelx_shelxl_version_number 2018/3
_shelx_space_group_comment
;
The symmetry employed for this shelxl refinement is uniquely defined
by the following loop, which should always be used as a source of
symmetry information in preference to the above space-group names.
They are only intended as comments.
;
_olex2_refinement_description
;
1. Fixed Uiso
 At 1.2 times of:
  All C(H) groups
2. Restrained distances
 C16'-H16' = C18'-H18'
 1 with sigma of 0.02
3. Others
 Fixed Sof: C16(0.5) H16(0.5) C16'(0.5) H16'(0.5) C18(0.5) H18(0.5) C18'(0.5)
 H18'(0.5)
4.a Aromatic/amide H refined with riding coordinates:
 C1(H1), C3(H3), C4(H4), C5(H5), C6(H6), C8(H8), C9(H9), C10(H10), C11(H11),
 C13(H13), C14(H14), C15(H15), C16(H16), C16'(H16'), C18(H18), C18'(H18'),
 C19(H19), C20(H20), C21(H21)
;
_smtbx_masks_special_details
;
A solvent mask was calculated and 1254 electrons were 
found in a volume of 4751\%A^3^ in 2 voids per unit cell. 
This is consistent with the presence of 1[C3H7NO], 3[C3H7NO] per Formula Unit 
which account for 1280 electrons per unit cell.
;
_smtbx_masks_void_probe_radius 1.3
_smtbx_masks_void_truncation_radius 1.2
_olex2_submission_special_instructions 'No special instructions were received'

loop_
_space_group_symop_operation_xyz
'x, y, z'
'-x, y, -z'
'x+1/2, y+1/2, z'
'-x+1/2, y+1/2, -z'
'-x, -y, -z'
'x, -y, z'
'-x+1/2, -y+1/2, -z'
'x+1/2, -y+1/2, z'

loop_
_atom_site_label
_atom_site_type_symbol
_atom_site_fract_x
_atom_site_fract_y
_atom_site_fract_z
_atom_site_U_iso_or_equiv
_atom_site_adp_type
_atom_site_occupancy
_atom_site_site_symmetry_order
_atom_site_calc_flag
_atom_site_refinement_flags_posn
_atom_site_refinement_flags_adp
_atom_site_refinement_flags_occupancy
_atom_site_disorder_assembly
_atom_site_disorder_group
Cu1 Cu -0.30548(2) 0.25401(2) 0.13350(2) 0.01745(9) Uani 1 1 d . . . . .
Cu2 Cu -0.44460(2) 0.24653(2) 0.18874(2) 0.01693(8) Uani 1 1 d . . . . .
Cu3 Cu -0.13840(2) 0.24896(2) 0.12479(2) 0.01510(8) Uani 1 1 d . . . . .
O1 O -0.39358(11) 0.22272(8) 0.13175(12) 0.0216(4) Uani 1 1 d . . . . .
O2 O -0.21353(10) 0.28455(7) 0.14421(12) 0.0214(4) Uani 1 1 d . . . . .
O3 O -0.34934(14) 0.27312(14) 0.01315(14) 0.0438(7) Uani 1 1 d . . . . .
O4 O -0.43575(11) 0.28591(8) -0.09563(12) 0.0215(4) Uani 1 1 d . . . . .
N1 N -0.36416(14) 0.39326(9) 0.19630(16) 0.0250(5) Uani 1 1 d . . . . .
N2 N -0.33901(13) 0.31722(9) 0.16969(14) 0.0207(4) Uani 1 1 d . . . . .
N3 N -0.39442(12) 0.31342(8) 0.19497(13) 0.0180(4) Uani 1 1 d . . . . .
N4 N -0.23269(13) 0.10698(8) 0.11791(14) 0.0201(4) Uani 1 1 d . . . . .
N5 N -0.26348(12) 0.18656(8) 0.12012(14) 0.0206(4) Uani 1 1 d . . . . .
N6 N -0.19579(12) 0.18501(8) 0.11627(13) 0.0186(4) Uani 1 1 d . . . . .
N7 N -0.54981(13) 0.10649(8) 0.13778(15) 0.0211(4) Uani 1 1 d . . . . .
N8 N -0.50880(12) 0.18415(8) 0.16195(13) 0.0177(4) Uani 1 1 d . . . . .
N9 N -0.58479(12) 0.18572(8) 0.12926(14) 0.0188(4) Uani 1 1 d . . . . .
N10 N -0.01230(14) 0.22177(11) 0.35600(14) 0.0263(5) Uani 1 1 d . . . . .
N11 N -0.06268(13) 0.23137(11) 0.23891(14) 0.0245(5) Uani 1 1 d . . . . .
N12 N 0.01321(12) 0.23269(9) 0.26090(13) 0.0191(4) Uani 1 1 d . . . . .
C1 C -0.29786(19) 0.47378(11) 0.2206(3) 0.0393(9) Uani 1 1 d . . . . .
H1 H -0.252898 0.455454 0.233727 0.047 Uiso 1 1 calc R U . . .
C2 C -0.36421(17) 0.44787(10) 0.2011(2) 0.0274(6) Uani 1 1 d . . . . .
C3 C -0.43020(18) 0.47353(11) 0.1842(2) 0.0354(8) Uani 1 1 d . . . . .
H3 H -0.474898 0.455138 0.172736 0.042 Uiso 1 1 calc R U . . .
C4 C -0.32207(16) 0.36542(10) 0.17071(19) 0.0256(6) Uani 1 1 d . . . . .
H4 H -0.285563 0.378888 0.155678 0.031 Uiso 1 1 calc R U . . .
C5 C -0.40899(16) 0.35972(10) 0.21072(17) 0.0225(5) Uani 1 1 d . . . . .
H5 H -0.445125 0.368318 0.229232 0.027 Uiso 1 1 calc R U . . .
C6 C -0.29928(15) 0.02673(10) 0.07873(17) 0.0235(5) Uani 1 1 d . . . . .
H6 H -0.343181 0.045216 0.052604 0.028 Uiso 1 1 calc R U . . .
C7 C -0.23405(15) 0.05216(9) 0.11755(17) 0.0204(5) Uani 1 1 d . . . . .
C8 C -0.16902(16) 0.02686(11) 0.1569(2) 0.0291(6) Uani 1 1 d . . . . .
H8 H -0.125251 0.045367 0.183387 0.035 Uiso 1 1 calc R U . . .
C9 C -0.28502(15) 0.13958(10) 0.12077(18) 0.0232(5) Uani 1 1 d . . . . .
H9 H -0.330471 0.129646 0.122929 0.028 Uiso 1 1 calc R U . . .
C10 C -0.17736(15) 0.13712(10) 0.11633(18) 0.0231(5) Uani 1 1 d . . . . .
H10 H -0.132209 0.125222 0.115398 0.028 Uiso 1 1 calc R U . . .
C11 C -0.4991(2) 0.02638(11) 0.1183(3) 0.0423(10) Uani 1 1 d . . . . .
H11 H -0.463533 0.044777 0.106933 0.051 Uiso 1 1 calc R U . . .
C12 C -0.55130(16) 0.05179(10) 0.13501(18) 0.0234(5) Uani 1 1 d . . . . .
C13 C -0.6052(2) 0.02647(11) 0.1484(3) 0.0484(12) Uani 1 1 d . . . . .
H13 H -0.642231 0.044873 0.157565 0.058 Uiso 1 1 calc R U . . .
C14 C -0.48866(14) 0.13636(9) 0.16665(16) 0.0201(5) Uani 1 1 d . . . . .
H14 H -0.439259 0.124344 0.186944 0.024 Uiso 1 1 calc R U . . .
C15 C -0.60792(15) 0.13865(10) 0.11487(17) 0.0218(5) Uani 1 1 d . . . . .
H15 H -0.658075 0.128592 0.091772 0.026 Uiso 1 1 calc R U . . .
C16 C -0.0529(4) 0.1934(4) 0.4487(4) 0.0418(18) Uani 0.5 1 d . . P . .
H16 H -0.091321 0.174856 0.412665 0.050 Uiso 0.5 1 calc R U P . .
C16' C -0.0610(5) 0.2440(5) 0.4466(4) 0.058(3) Uani 0.5 1 d D . P . .
H16' H -0.102514 0.258474 0.408690 0.070 Uiso 0.5 1 calc DR U P . .
C17 C -0.00550(19) 0.21931(15) 0.43013(17) 0.0323(7) Uani 1 1 d . . . . .
C18 C 0.0550(5) 0.2471(4) 0.4840(4) 0.052(3) Uani 0.5 1 d . . P . .
H18 H 0.088689 0.266493 0.471039 0.062 Uiso 0.5 1 calc R U P . .
C18' C 0.0477(5) 0.1926(4) 0.4797(4) 0.0446(19) Uani 0.5 1 d D . P . .
H18' H 0.081528 0.173262 0.466852 0.053 Uiso 0.5 1 calc DR U P . .
C19 C -0.07633(17) 0.22492(14) 0.29676(17) 0.0287(6) Uani 1 1 d . . . . .
H19 H -0.124172 0.222735 0.297421 0.034 Uiso 1 1 calc R U . . .
C20 C 0.04222(16) 0.22697(12) 0.33122(16) 0.0246(5) Uani 1 1 d . . . . .
H20 H 0.093533 0.226529 0.360470 0.030 Uiso 1 1 calc R U . . .
C21 C -0.41129(17) 0.28676(13) -0.02637(18) 0.0282(6) Uani 1 1 d . . . . .
H21 H -0.443168 0.298699 -0.004427 0.034 Uiso 1 1 calc R U . . .
N13 N -0.500000 0.13351(14) 0.000000 0.0231(6) Uani 1 2 d S T P . .
O6 O -0.44172(14) 0.11006(10) 0.03287(16) 0.0407(6) Uani 1 1 d . . . . .
O7 O -0.500000 0.18175(13) 0.000000 0.0382(8) Uani 1 2 d S T P . .

loop_
_atom_site_aniso_label
_atom_site_aniso_U_11
_atom_site_aniso_U_22
_atom_site_aniso_U_33
_atom_site_aniso_U_23
_atom_site_aniso_U_13
_atom_site_aniso_U_12
Cu1 0.01450(15) 0.01123(14) 0.03195(18) -0.00459(11) 0.01486(13) -0.00245(10)
Cu2 0.01815(16) 0.01113(14) 0.02808(17) -0.00354(11) 0.01617(13) -0.00355(10)
Cu3 0.01457(15) 0.00957(14) 0.02540(17) -0.00165(10) 0.01240(12) -0.00165(9)
O1 0.0182(8) 0.0178(9) 0.0354(11) -0.0102(8) 0.0179(8) -0.0060(7)
O2 0.0160(8) 0.0148(8) 0.0397(11) -0.0068(8) 0.0176(8) -0.0040(7)
O3 0.0257(11) 0.080(2) 0.0277(12) 0.0033(13) 0.0130(10) -0.0038(13)
O4 0.0186(9) 0.0196(9) 0.0307(10) -0.0020(8) 0.0145(8) 0.0000(7)
N1 0.0235(11) 0.0098(9) 0.0502(16) -0.0022(9) 0.0236(11) -0.0020(8)
N2 0.0188(10) 0.0138(10) 0.0372(13) -0.0031(9) 0.0193(9) -0.0019(8)
N3 0.0175(10) 0.0130(9) 0.0294(11) -0.0024(8) 0.0156(9) -0.0020(7)
N4 0.0194(10) 0.0102(9) 0.0342(12) -0.0014(8) 0.0142(9) -0.0007(7)
N5 0.0167(10) 0.0117(9) 0.0387(13) -0.0030(9) 0.0167(9) -0.0010(7)
N6 0.0170(9) 0.0127(9) 0.0319(12) -0.0042(8) 0.0160(9) -0.0025(7)
N7 0.0188(10) 0.0099(9) 0.0393(13) -0.0001(9) 0.0165(10) -0.0007(7)
N8 0.0154(9) 0.0106(9) 0.0314(11) 0.0001(8) 0.0139(9) 0.0006(7)
N9 0.0161(9) 0.0116(9) 0.0318(12) -0.0003(8) 0.0127(9) -0.0002(7)
N10 0.0239(11) 0.0378(14) 0.0215(11) 0.0013(10) 0.0137(9) 0.0019(10)
N11 0.0181(10) 0.0311(13) 0.0273(12) 0.0020(10) 0.0122(9) -0.0001(9)
N12 0.0179(10) 0.0187(10) 0.0243(11) 0.0015(8) 0.0123(8) 0.0019(8)
C1 0.0286(15) 0.0105(13) 0.083(3) 0.0002(14) 0.0260(17) 0.0012(10)
C2 0.0265(14) 0.0098(11) 0.0540(19) -0.0010(11) 0.0245(13) -0.0011(10)
C3 0.0257(14) 0.0139(13) 0.072(3) 0.0002(13) 0.0254(16) -0.0018(10)
C4 0.0249(13) 0.0131(11) 0.0498(18) -0.0009(11) 0.0265(13) -0.0002(9)
C5 0.0241(12) 0.0115(11) 0.0412(16) -0.0026(10) 0.0229(12) -0.0014(9)
C6 0.0193(12) 0.0118(12) 0.0381(15) 0.0011(10) 0.0097(11) 0.0022(9)
C7 0.0197(11) 0.0077(10) 0.0360(14) -0.0017(9) 0.0133(10) -0.0017(8)
C8 0.0198(12) 0.0143(13) 0.0487(19) -0.0009(11) 0.0086(12) -0.0020(9)
C9 0.0175(11) 0.0136(11) 0.0443(16) -0.0049(10) 0.0184(11) -0.0034(9)
C10 0.0185(11) 0.0138(11) 0.0421(16) -0.0024(10) 0.0175(11) -0.0015(9)
C11 0.048(2) 0.0104(13) 0.094(3) -0.0005(14) 0.055(2) -0.0022(12)
C12 0.0238(12) 0.0082(10) 0.0429(16) 0.0007(10) 0.0181(12) 0.0007(9)
C13 0.0348(18) 0.0118(14) 0.119(4) -0.0023(16) 0.052(2) 0.0006(11)
C14 0.0170(11) 0.0100(10) 0.0365(14) 0.0009(9) 0.0137(10) 0.0006(8)
C15 0.0184(11) 0.0110(10) 0.0385(15) -0.0009(10) 0.0140(11) -0.0017(9)
C16 0.040(4) 0.060(5) 0.026(3) -0.004(3) 0.013(3) -0.024(4)
C16' 0.049(5) 0.107(9) 0.023(3) 0.012(4) 0.019(3) 0.037(5)
C17 0.0320(15) 0.048(2) 0.0224(14) 0.0014(13) 0.0160(12) 0.0011(14)
C18 0.044(4) 0.091(7) 0.028(3) -0.008(4) 0.022(3) -0.033(4)
C18' 0.049(4) 0.060(5) 0.036(4) 0.010(3) 0.028(3) 0.026(4)
C19 0.0226(13) 0.0396(17) 0.0286(14) 0.0020(12) 0.0154(11) -0.0012(12)
C20 0.0204(12) 0.0321(15) 0.0253(13) 0.0022(11) 0.0132(10) 0.0022(10)
C21 0.0241(13) 0.0328(15) 0.0360(16) -0.0102(12) 0.0206(12) -0.0060(11)
N13 0.0218(15) 0.0227(16) 0.0264(16) 0.000 0.0111(13) 0.000
O6 0.0267(12) 0.0344(13) 0.0496(15) 0.0024(11) 0.0027(11) 0.0094(10)
O7 0.044(2) 0.0198(15) 0.0380(18) 0.000 0.0030(15) 0.000

loop_
_atom_type_symbol
_atom_type_description
_atom_type_scat_dispersion_real
_atom_type_scat_dispersion_imag
_atom_type_scat_source
C C 0.0033 0.0016 'International Tables Vol C Tables 4.2.6.8 and 6.1.1.4'
H H 0.0000 0.0000 'International Tables Vol C Tables 4.2.6.8 and 6.1.1.4'
N N 0.0061 0.0033 'International Tables Vol C Tables 4.2.6.8 and 6.1.1.4'
O O 0.0106 0.0060 'International Tables Vol C Tables 4.2.6.8 and 6.1.1.4'
Cu Cu 0.3201 1.2651 'International Tables Vol C Tables 4.2.6.8 and 6.1.1.4'

loop_
_geom_angle_atom_site_label_1
_geom_angle_atom_site_label_2
_geom_angle_atom_site_label_3
_geom_angle
_geom_angle_site_symmetry_1
_geom_angle_site_symmetry_3
_geom_angle_publ_flag
O1 Cu1 O2 175.01(10) . . ?
O1 Cu1 O3 96.29(10) . . ?
O1 Cu1 N2 86.29(8) . . ?
O1 Cu1 N5 92.26(9) . . ?
O2 Cu1 O3 88.68(10) . . ?
O2 Cu1 N2 92.63(8) . . ?
O2 Cu1 N5 87.75(8) . . ?
N2 Cu1 O3 99.11(12) . . ?
N5 Cu1 O3 93.28(12) . . ?
N5 Cu1 N2 167.61(11) . . ?
O1 Cu2 N3 87.69(9) . . ?
O1 Cu2 N8 89.93(8) . . ?
O1 Cu2 N12 171.89(10) . 8_455 ?
N3 Cu2 N8 168.14(10) . . ?
N3 Cu2 N12 92.98(9) . 8_455 ?
N12 Cu2 N8 91.01(9) 8_455 . ?
O2 Cu3 O4 174.97(9) . 7_455 ?
O2 Cu3 N6 88.18(8) . . ?
O2 Cu3 N9 90.67(8) . 8 ?
O2 Cu3 N11 98.76(9) . . ?
O4 Cu3 N11 86.15(9) 7_455 . ?
N6 Cu3 O4 92.68(8) . 7_455 ?
N6 Cu3 N9 177.32(10) . 8 ?
N6 Cu3 N11 92.51(10) . . ?
N9 Cu3 O4 88.26(9) 8 7_455 ?
N9 Cu3 N11 90.06(10) 8 . ?
Cu2 O1 Cu1 122.72(10) . . ?
Cu3 O2 Cu1 123.20(10) . . ?
C21 O3 Cu1 128.3(2) . . ?
C21 O4 Cu3 108.52(18) . 7_455 ?
C4 N1 C2 125.6(2) . . ?
C4 N1 C5 106.3(2) . . ?
C5 N1 C2 127.9(2) . . ?
N3 N2 Cu1 119.44(16) . . ?
C4 N2 Cu1 132.96(19) . . ?
C4 N2 N3 107.4(2) . . ?
N2 N3 Cu2 119.14(16) . . ?
C5 N3 Cu2 132.66(18) . . ?
C5 N3 N2 107.6(2) . . ?
C9 N4 C7 128.0(2) . . ?
C10 N4 C7 126.5(2) . . ?
C10 N4 C9 105.4(2) . . ?
N6 N5 Cu1 119.66(16) . . ?
C9 N5 Cu1 132.42(18) . . ?
C9 N5 N6 107.6(2) . . ?
N5 N6 Cu3 120.32(16) . . ?
C10 N6 Cu3 131.27(18) . . ?
C10 N6 N5 107.8(2) . . ?
C14 N7 C12 126.3(2) . . ?
C15 N7 C12 127.5(2) . . ?
C15 N7 C14 106.2(2) . . ?
N9 N8 Cu2 123.78(16) . . ?
C14 N8 Cu2 128.27(18) . . ?
C14 N8 N9 107.8(2) . . ?
N8 N9 Cu3 120.28(16) . 8_455 ?
C15 N9 Cu3 131.79(19) . 8_455 ?
C15 N9 N8 107.2(2) . . ?
C19 N10 C17 125.8(3) . . ?
C19 N10 C20 105.9(2) . . ?
C20 N10 C17 128.0(3) . . ?
N12 N11 Cu3 121.73(18) . . ?
C19 N11 Cu3 130.6(2) . . ?
C19 N11 N12 107.1(2) . . ?
N11 N12 Cu2 118.61(18) . 8 ?
C20 N12 Cu2 132.8(2) . 8 ?
C20 N12 N11 107.6(2) . . ?
C1 C1 H1 120.4 6_565 . ?
C1 C1 C2 119.30(17) 6_565 . ?
C2 C1 H1 120.4 . . ?
C1 C2 N1 118.8(3) . . ?
C1 C2 C3 121.6(3) . . ?
C3 C2 N1 119.6(3) . . ?
C2 C3 H3 120.5 . . ?
C3 C3 C2 119.07(17) 6_565 . ?
C3 C3 H3 120.5 6_565 . ?
N1 C4 H4 125.1 . . ?
N2 C4 N1 109.7(2) . . ?
N2 C4 H4 125.1 . . ?
N1 C5 H5 125.5 . . ?
N3 C5 N1 109.0(2) . . ?
N3 C5 H5 125.5 . . ?
C6 C6 H6 120.6 6 . ?
C7 C6 C6 118.73(15) . 6 ?
C7 C6 H6 120.6 . . ?
C6 C7 N4 119.7(2) . . ?
C6 C7 C8 122.6(2) . . ?
C8 C7 N4 117.7(2) . . ?
C7 C8 C8 118.63(15) . 6 ?
C7 C8 H8 120.7 . . ?
C8 C8 H8 120.7 6 . ?
N4 C9 H9 125.1 . . ?
N5 C9 N4 109.7(2) . . ?
N5 C9 H9 125.1 . . ?
N4 C10 H10 125.3 . . ?
N6 C10 N4 109.4(2) . . ?
N6 C10 H10 125.3 . . ?
C11 C11 H11 120.5 6 . ?
C12 C11 C11 119.03(16) . 6 ?
C12 C11 H11 120.5 . . ?
C11 C12 N7 119.2(2) . . ?
C13 C12 N7 118.9(2) . . ?
C13 C12 C11 121.9(3) . . ?
C12 C13 C13 119.04(17) . 6 ?
C12 C13 H13 120.5 . . ?
C13 C13 H13 120.5 6 . ?
N7 C14 H14 125.5 . . ?
N8 C14 N7 109.1(2) . . ?
N8 C14 H14 125.5 . . ?
N7 C15 H15 125.1 . . ?
N9 C15 N7 109.7(2) . . ?
N9 C15 H15 125.1 . . ?
C17 C16 H16 119.3 . . ?
C17 C16 C18 91.9(6) . 2_556 ?
C17 C16 C18' 121.4(6) . 2_556 ?
C18 C16 H16 131.6 2_556 . ?
C18' C16 H16 119.3 2_556 . ?
C18' C16 C18 47.0(5) 2_556 2_556 ?
C17 C16' H16' 119.9 . . ?
C17 C16' C18' 88.4(6) . 2_556 ?
C18 C16' H16' 119.9 2_556 . ?
C18 C16' C17 120.1(7) 2_556 . ?
C18 C16' C18' 47.6(6) 2_556 2_556 ?
C18' C16' H16' 134.6 2_556 . ?
N10 C17 C18 117.5(4) . . ?
C16 C17 N10 121.6(4) . . ?
C16 C17 C16' 58.3(6) . . ?
C16 C17 C18 120.9(5) . . ?
C16' C17 N10 116.8(4) . . ?
C16' C17 C18 94.7(6) . . ?
C18' C17 N10 121.6(4) . . ?
C18' C17 C16 87.4(6) . . ?
C18' C17 C16' 121.5(5) . . ?
C18' C17 C18 62.0(6) . . ?
C16' C18 C17 116.8(7) 2_556 . ?
C16' C18 H18 121.6 2_556 . ?
C17 C18 H18 121.6 . . ?
C16 C18' H18' 120.7 2_556 . ?
C17 C18' C16 118.7(6) . 2_556 ?
C17 C18' H18' 120.7 . . ?
N10 C19 H19 125.0 . . ?
N11 C19 N10 110.0(3) . . ?
N11 C19 H19 125.0 . . ?
N10 C20 H20 125.3 . . ?
N12 C20 N10 109.4(3) . . ?
N12 C20 H20 125.3 . . ?
O3 C21 O4 123.7(3) . . ?
O3 C21 H21 118.1 . . ?
O4 C21 H21 118.1 . . ?
O6 N13 O6 120.6(4) 2_455 . ?
O6 N13 O7 119.68(19) . . ?
O6 N13 O7 119.68(19) 2_455 . ?

loop_
_geom_bond_atom_site_label_1
_geom_bond_atom_site_label_2
_geom_bond_distance
_geom_bond_site_symmetry_2
_geom_bond_publ_flag
Cu1 O1 1.9081(18) . ?
Cu1 O2 1.9148(18) . ?
Cu1 O3 2.276(3) . ?
Cu1 N2 2.019(2) . ?
Cu1 N5 2.013(2) . ?
Cu2 O1 1.8981(19) . ?
Cu2 N3 1.992(2) . ?
Cu2 N8 2.007(2) . ?
Cu2 N12 2.005(2) 8_455 ?
Cu3 O2 1.9143(18) . ?
Cu3 O4 1.9950(19) 7_455 ?
Cu3 N6 1.990(2) . ?
Cu3 N9 1.994(2) 8 ?
Cu3 N11 2.235(3) . ?
O3 C21 1.220(4) . ?
O4 C21 1.278(4) . ?
N1 C2 1.434(3) . ?
N1 C4 1.348(3) . ?
N1 C5 1.355(3) . ?
N2 N3 1.376(3) . ?
N2 C4 1.304(3) . ?
N3 C5 1.313(3) . ?
N4 C7 1.436(3) . ?
N4 C9 1.357(3) . ?
N4 C10 1.357(3) . ?
N5 N6 1.367(3) . ?
N5 C9 1.303(3) . ?
N6 C10 1.306(3) . ?
N7 C12 1.434(3) . ?
N7 C14 1.361(3) . ?
N7 C15 1.349(3) . ?
N8 N9 1.381(3) . ?
N8 C14 1.305(3) . ?
N9 C15 1.307(3) . ?
N10 C17 1.439(4) . ?
N10 C19 1.355(4) . ?
N10 C20 1.356(4) . ?
N11 N12 1.384(3) . ?
N11 C19 1.300(4) . ?
N12 C20 1.305(4) . ?
C1 C1 1.373(6) 6_565 ?
C1 H1 0.9500 . ?
C1 C2 1.387(4) . ?
C2 C3 1.383(4) . ?
C3 C3 1.387(6) 6_565 ?
C3 H3 0.9500 . ?
C4 H4 0.9500 . ?
C5 H5 0.9500 . ?
C6 C6 1.400(5) 6 ?
C6 H6 0.9500 . ?
C6 C7 1.385(4) . ?
C7 C8 1.383(4) . ?
C8 C8 1.407(6) 6 ?
C8 H8 0.9500 . ?
C9 H9 0.9500 . ?
C10 H10 0.9500 . ?
C11 C11 1.381(6) 6 ?
C11 H11 0.9500 . ?
C11 C12 1.371(4) . ?
C12 C13 1.366(4) . ?
C13 C13 1.387(6) 6 ?
C13 H13 0.9500 . ?
C14 H14 0.9500 . ?
C15 H15 0.9500 . ?
C16 H16 0.9500 . ?
C16 C17 1.321(8) . ?
C16 C18 1.960(12) 2_556 ?
C16 C18' 1.396(10) 2_556 ?
C16' H16' 0.9500 . ?
C16' C17 1.416(9) . ?
C16' C18 1.352(10) 2_556 ?
C16' C18' 1.940(13) 2_556 ?
C17 C18 1.451(9) . ?
C17 C18' 1.327(8) . ?
C18 H18 0.9500 . ?
C18' H18' 0.9500 . ?
C19 H19 0.9500 . ?
C20 H20 0.9500 . ?
C21 H21 0.9500 . ?
N13 O6 1.240(3) . ?
N13 O6 1.240(3) 2_455 ?
N13 O7 1.263(5) . ?

loop_
_smtbx_masks_void_nr
_smtbx_masks_void_average_x
_smtbx_masks_void_average_y
_smtbx_masks_void_average_z
_smtbx_masks_void_volume
_smtbx_masks_void_count_electrons
_smtbx_masks_void_content
1 0.000 0.000 0.000 283.8 185.0 '4 DMF'
2 -0.446 -0.937 0.500 4183.2 884.0 '24 DMF'
3 0.500 0.500 0.000 283.8 185.0 '4 DMF'
